data_1561885
loop_
_publ_author_name
'Schmidmair, Daniela'
'Kahlenberg, Volker'
'Perfler, Lukas'
'Tribus, Martina'
'Hildebrandt, Johannes'
'T\"obbens, Daniel M.'

_publ_section_title
;
 On the ambient pressure polymorph of K2Ca3Si3O10---An unusual mixed-anion
 silicate and its structural and spectroscopic characterization
;
_journal_name_full 'Journal of Solid State Chemistry'
_journal_page_first 90
_journal_page_last 98
_journal_paper_doi 10.1016/j.jssc.2015.04.019
_journal_volume 228
_journal_year 2015
_chemical_formula_moiety 'O6 Si2, 0.5(O8 Si2), 3(Ca), 2(K)'
_chemical_formula_sum 'Ca3 K2 O10 Si3'
_chemical_formula_weight 442.71
_space_group_IT_number 2
_space_group_name_Hall '-P 1'
_space_group_name_H-M_alt 'P -1'
_symmetry_cell_setting triclinic
_symmetry_space_group_name_Hall '-P 1'
_symmetry_space_group_name_H-M 'P -1'
_atom_sites_solution_hydrogens .
_atom_sites_solution_primary direct
_atom_sites_solution_secondary difmap
_cell_angle_alpha 86.199(11)
_cell_angle_beta 80.625(9)
_cell_angle_gamma 88.700(11)
_cell_formula_units_Z 2
_cell_length_a 5.6699(6)
_cell_length_b 7.3754(12)
_cell_length_c 11.8310(13)
_cell_measurement_reflns_used 1556
_cell_measurement_temperature 296(2)
_cell_measurement_theta_max 28.5038
_cell_measurement_theta_min 2.7624
_cell_volume 487.03(11)
_computing_cell_refinement
;
        CrysAlisPro, Agilent Technologies,
        Version 1.171.36.20 (release 27-06-2012 CrysAlis171 .NET)
        (compiled Jul 11 2012,15:38:31)
;
_computing_data_collection
;
        CrysAlisPro, Agilent Technologies,
        Version 1.171.36.20 (release 27-06-2012 CrysAlis171 .NET)
        (compiled Jul 11 2012,15:38:31)
;
_computing_data_reduction
;
        CrysAlisPro, Agilent Technologies,
        Version 1.171.36.20 (release 27-06-2012 CrysAlis171 .NET)
        (compiled Jul 11 2012,15:38:31)
;
_computing_structure_refinement 'SHELXL-97 (Sheldrick, 1997)'
_computing_structure_solution 'SIR2002 (Burla et al., 2003)'
_diffrn_ambient_temperature 296(2)
_diffrn_detector_area_resol_mean 10.3575
_diffrn_measured_fraction_theta_full 0.989
_diffrn_measured_fraction_theta_max 0.989
_diffrn_measurement_device_type 'Xcalibur, Ruby, Gemini ultra'
_diffrn_measurement_method '\w scans'
_diffrn_orient_matrix_UB_11 0.0572049
_diffrn_orient_matrix_UB_12 -0.0816129
_diffrn_orient_matrix_UB_13 -0.0189462
_diffrn_orient_matrix_UB_21 -0.084381
_diffrn_orient_matrix_UB_22 -0.0083589
_diffrn_orient_matrix_UB_23 -0.0374562
_diffrn_orient_matrix_UB_31 0.0754088
_diffrn_orient_matrix_UB_32 0.0506004
_diffrn_orient_matrix_UB_33 -0.0441057
_diffrn_radiation_monochromator graphite
_diffrn_radiation_type MoK\a
_diffrn_radiation_wavelength 0.71073
_diffrn_reflns_av_R_equivalents 0.0198
_diffrn_reflns_av_unetI/netI 0.0351
_diffrn_reflns_limit_h_max 6
_diffrn_reflns_limit_h_min -6
_diffrn_reflns_limit_k_max 8
_diffrn_reflns_limit_k_min -7
_diffrn_reflns_limit_l_max 14
_diffrn_reflns_limit_l_min -10
_diffrn_reflns_number 2972
_diffrn_reflns_theta_full 25.33
_diffrn_reflns_theta_max 25.33
_diffrn_reflns_theta_min 2.77
_exptl_absorpt_coefficient_mu 2.967
_exptl_absorpt_correction_T_max 1
_exptl_absorpt_correction_T_min 0.92922
_exptl_absorpt_correction_type multi-scan
_exptl_absorpt_process_details
;
        CrysAlisPro, Agilent Technologies,
        Version 1.171.36.20 (release 27-06-2012 CrysAlis171 .NET)
        (compiled Jul 11 2012,15:38:31)
        Empirical absorption correction using spherical harmonics,
 implemented in SCALE3 ABSPACK scaling algorithm.
;
_exptl_crystal_colour colourless
_exptl_crystal_density_diffrn 3.019
_exptl_crystal_density_method 'not measured'
_exptl_crystal_description fragment
_exptl_crystal_F_000 440
_exptl_crystal_size_max 0.07
_exptl_crystal_size_mid 0.04
_exptl_crystal_size_min 0.03
_refine_diff_density_max 0.385
_refine_diff_density_min -0.396
_refine_diff_density_rms 0.095
_refine_ls_extinction_method none
_refine_ls_goodness_of_fit_ref 1.063
_refine_ls_hydrogen_treatment .
_refine_ls_matrix_type full
_refine_ls_number_parameters 163
_refine_ls_number_reflns 1761
_refine_ls_number_restraints 0
_refine_ls_restrained_S_all 1.063
_refine_ls_R_factor_all 0.0351
_refine_ls_R_factor_gt 0.0261
_refine_ls_shift/su_max 0
_refine_ls_shift/su_mean 0
_refine_ls_structure_factor_coef Fsqd
_refine_ls_weighting_details 'calc w=1/[\s^2^(Fo^2^)+(0.0254P)^2^+0.0778P] where P=(Fo^2^+2Fc^2^)/3'
_refine_ls_weighting_scheme calc
_refine_ls_wR_factor_gt 0.0588
_refine_ls_wR_factor_ref 0.0622
_reflns_number_gt 1490
_reflns_number_total 1761
_reflns_threshold_expression >2sigma(I)
_cod_data_source_file JSSC-2015-228-90.cif
_cod_data_source_block kristall05_rt_lang
_cod_database_code 1561885

loop_
_symmetry_equiv_pos_as_xyz
'x, y, z'
'-x, -y, -z'

loop_
_atom_site_label
_atom_site_type_symbol
_atom_site_fract_x
_atom_site_fract_y
_atom_site_fract_z
_atom_site_U_iso_or_equiv
_atom_site_adp_type
_atom_site_occupancy
_atom_site_symmetry_multiplicity
_atom_site_calc_flag
_atom_site_refinement_flags
_atom_site_disorder_assembly
_atom_site_disorder_group
Si1 Si 0.75629(13) 0.27036(11) 0.41902(7) 0.0055(2) Uani 1 1 d . . .
Si2 Si 0.33860(13) 0.80887(11) 0.14778(7) 0.00553(19) Uani 1 1 d . . .
Si3 Si 0.64218(13) 0.74768(11) -0.09086(7) 0.0057(2) Uani 1 1 d . . .
Ca1 Ca 0.78966(9) 0.75703(8) 0.37172(5) 0.00716(16) Uani 1 1 d . . .
Ca2 Ca 0.82100(10) 0.52364(8) 0.13768(5) 0.00802(16) Uani 1 1 d . . .
Ca3 Ca 0.26682(10) 0.50090(8) 0.34786(6) 0.00980(17) Uani 1 1 d . . .
K1 K 0.28028(11) 0.03868(9) 0.37454(6) 0.01290(18) Uani 1 1 d . . .
K2 K 0.82984(11) 0.05297(10) 0.14345(7) 0.01704(19) Uani 1 1 d . . .
O1 O 0.7907(3) 0.0688(3) 0.37151(19) 0.0125(5) Uani 1 1 d . . .
O2 O 0.5273(3) 0.6918(3) 0.53518(19) 0.0106(5) Uani 1 1 d . . .
O3 O 0.8644(3) 0.4323(3) 0.32414(19) 0.0110(5) Uani 1 1 d . . .
O4 O 0.0952(4) 0.7160(3) 0.47353(19) 0.0117(5) Uani 1 1 d . . .
O5 O 0.0796(3) 0.7366(3) 0.20147(18) 0.0094(5) Uani 1 1 d . . .
O6 O 0.5313(3) 0.7483(3) 0.22992(18) 0.0090(5) Uani 1 1 d . . .
O7 O 0.4219(3) 0.7366(3) 0.01929(19) 0.0123(5) Uani 1 1 d . . .
O8 O 0.6744(3) 0.9674(3) -0.12953(19) 0.0123(5) Uani 1 1 d . . .
O9 O 0.4532(3) 0.3467(3) 0.19087(19) 0.0113(5) Uani 1 1 d . . .
O10 O 0.8821(3) 0.6724(3) -0.04999(18) 0.0087(5) Uani 1 1 d . . .

loop_
_atom_site_aniso_label
_atom_site_aniso_U_11
_atom_site_aniso_U_22
_atom_site_aniso_U_33
_atom_site_aniso_U_23
_atom_site_aniso_U_13
_atom_site_aniso_U_12
Si1 0.0061(4) 0.0045(4) 0.0060(5) 0.0002(3) -0.0016(3) 0.0003(3)
Si2 0.0058(4) 0.0047(4) 0.0058(5) 0.0010(3) -0.0007(3) -0.0002(3)
Si3 0.0066(4) 0.0045(4) 0.0058(5) 0.0006(3) -0.0005(3) -0.0003(3)
Ca1 0.0069(3) 0.0078(3) 0.0069(4) -0.0010(3) -0.0013(2) 0.0006(2)
Ca2 0.0091(3) 0.0083(3) 0.0063(3) 0.0004(3) -0.0006(2) 0.0007(2)
Ca3 0.0112(3) 0.0077(3) 0.0103(4) -0.0009(3) -0.0016(2) 0.0021(2)
K1 0.0138(3) 0.0111(4) 0.0142(4) -0.0016(3) -0.0031(3) -0.0019(3)
K2 0.0119(3) 0.0160(4) 0.0227(5) 0.0073(3) -0.0045(3) -0.0017(3)
O1 0.0153(11) 0.0088(11) 0.0140(13) -0.0029(9) -0.0034(9) 0.0020(9)
O2 0.0092(10) 0.0105(11) 0.0114(12) -0.0002(9) 0.0003(9) 0.0008(9)
O3 0.0124(10) 0.0095(11) 0.0108(12) 0.0003(9) -0.0007(9) -0.0022(9)
O4 0.0155(10) 0.0104(11) 0.0114(13) -0.0015(9) -0.0086(9) 0.0018(9)
O5 0.0072(10) 0.0112(11) 0.0092(12) -0.0017(9) 0.0014(8) -0.0021(8)
O6 0.0093(10) 0.0085(11) 0.0096(12) 0.0019(9) -0.0037(9) -0.0006(8)
O7 0.0117(10) 0.0144(12) 0.0093(12) -0.0017(10) 0.0026(9) -0.0008(9)
O8 0.0117(10) 0.0072(11) 0.0181(13) 0.0027(10) -0.0036(9) -0.0006(9)
O9 0.0135(10) 0.0120(12) 0.0093(12) -0.0027(9) -0.0034(9) 0.0010(9)
O10 0.0080(10) 0.0081(11) 0.0100(12) -0.0002(9) -0.0015(8) 0.0014(8)

loop_
_atom_type_symbol
_atom_type_description
_atom_type_scat_dispersion_real
_atom_type_scat_dispersion_imag
_atom_type_scat_source
Ca Ca 0.2262 0.3064 'International Tables Vol C Tables 4.2.6.8 and 6.1.1.4'
K K 0.2009 0.2494 'International Tables Vol C Tables 4.2.6.8 and 6.1.1.4'
O O 0.0106 0.006 'International Tables Vol C Tables 4.2.6.8 and 6.1.1.4'
Si Si 0.0817 0.0704 'International Tables Vol C Tables 4.2.6.8 and 6.1.1.4'

loop_
_geom_angle_atom_site_label_1
_geom_angle_atom_site_label_2
_geom_angle_atom_site_label_3
_geom_angle
_geom_angle_site_symmetry_1
_geom_angle_site_symmetry_3
O1 Si1 O2 109.34(11) . 2_666
O1 Si1 O3 113.63(12) . .
O2 Si1 O3 110.28(11) 2_666 .
O1 Si1 O4 109.60(12) . 2_666
O2 Si1 O4 108.80(12) 2_666 2_666
O3 Si1 O4 105.03(11) . 2_666
O1 Si1 K1 68.44(9) . 2_656
O2 Si1 K1 85.55(8) 2_666 2_656
O3 Si1 K1 160.93(8) . 2_656
O4 Si1 K1 58.35(8) 2_666 2_656
O1 Si1 Ca3 143.40(9) . 2_666
O2 Si1 Ca3 74.00(8) 2_666 2_666
O3 Si1 Ca3 97.93(8) . 2_666
O4 Si1 Ca3 40.99(8) 2_666 2_666
K1 Si1 Ca3 75.69(3) 2_656 2_666
O1 Si1 Ca3 109.95(8) . 1_655
O2 Si1 Ca3 139.40(8) 2_666 1_655
O3 Si1 Ca3 42.61(8) . 1_655
O4 Si1 Ca3 66.47(8) 2_666 1_655
K1 Si1 Ca3 118.33(3) 2_656 1_655
Ca3 Si1 Ca3 80.61(3) 2_666 1_655
O1 Si1 K1 59.77(7) . .
O2 Si1 K1 51.04(8) 2_666 .
O3 Si1 K1 119.04(8) . .
O4 Si1 K1 135.40(8) 2_666 .
K1 Si1 K1 78.97(3) 2_656 .
Ca3 Si1 K1 120.56(3) 2_666 .
Ca3 Si1 K1 156.76(3) 1_655 .
O1 Si1 K1 55.05(7) . 1_655
O2 Si1 K1 158.30(8) 2_666 1_655
O3 Si1 K1 90.85(8) . 1_655
O4 Si1 K1 68.56(8) 2_666 1_655
K1 Si1 K1 74.77(3) 2_656 1_655
Ca3 Si1 K1 108.95(3) 2_666 1_655
Ca3 Si1 K1 60.78(2) 1_655 1_655
K1 Si1 K1 114.70(3) . 1_655
O1 Si1 Ca3 113.97(8) . .
O2 Si1 Ca3 37.61(8) 2_666 .
O3 Si1 Ca3 74.97(8) . .
O4 Si1 Ca3 132.06(8) 2_666 .
K1 Si1 Ca3 122.50(3) 2_656 .
Ca3 Si1 Ca3 91.08(3) 2_666 .
Ca3 Si1 Ca3 113.91(3) 1_655 .
K1 Si1 Ca3 60.33(2) . .
K1 Si1 Ca3 157.06(3) 1_655 .
O1 Si1 Ca1 150.72(9) . .
O2 Si1 Ca1 84.67(8) 2_666 .
O3 Si1 Ca1 37.56(7) . .
O4 Si1 Ca1 88.64(8) 2_666 .
K1 Si1 Ca1 139.95(3) 2_656 .
Ca3 Si1 Ca1 64.27(2) 2_666 .
Ca3 Si1 Ca1 55.61(2) 1_655 .
K1 Si1 Ca1 122.02(3) . .
K1 Si1 Ca1 116.32(3) 1_655 .
Ca3 Si1 Ca1 61.88(2) . .
O1 Si1 Ca1 104.41(8) . 2_666
O2 Si1 Ca1 25.45(8) 2_666 2_666
O3 Si1 Ca1 131.84(8) . 2_666
O4 Si1 Ca1 88.01(8) 2_666 2_666
K1 Si1 Ca1 61.42(2) 2_656 2_666
Ca3 Si1 Ca1 62.42(2) 2_666 2_666
Ca3 Si1 Ca1 142.33(3) 1_655 2_666
K1 Si1 Ca1 58.20(2) . 2_666
K1 Si1 Ca1 136.18(3) 1_655 2_666
Ca3 Si1 Ca1 62.92(2) . 2_666
Ca1 Si1 Ca1 98.76(2) . 2_666
O5 Si2 O6 111.00(11) . .
O5 Si2 O7 110.67(11) . .
O6 Si2 O7 110.53(11) . .
O5 Si2 O8 108.68(11) . 2_675
O6 Si2 O8 110.26(11) . 2_675
O7 Si2 O8 105.54(12) . 2_675
O5 Si2 Ca3 58.72(8) . .
O6 Si2 Ca3 54.45(7) . .
O7 Si2 Ca3 114.88(8) . .
O8 Si2 Ca3 139.56(9) 2_675 .
O5 Si2 K1 84.04(8) . 1_565
O6 Si2 K1 67.60(8) . 1_565
O7 Si2 K1 164.05(8) . 1_565
O8 Si2 K1 62.40(8) 2_675 1_565
Ca3 Si2 K1 77.59(3) . 1_565
O5 Si2 K2 154.47(9) . 1_565
O6 Si2 K2 59.28(7) . 1_565
O7 Si2 K2 94.76(8) . 1_565
O8 Si2 K2 60.13(7) 2_675 1_565
Ca3 Si2 K2 113.11(3) . 1_565
K1 Si2 K2 70.44(2) 1_565 1_565
O5 Si2 K2 55.85(8) . 1_465
O6 Si2 K2 141.88(8) . 1_465
O7 Si2 K2 107.50(8) . 1_465
O8 Si2 K2 55.49(7) 2_675 1_465
Ca3 Si2 K2 110.50(3) . 1_465
K1 Si2 K2 75.12(3) 1_565 1_465
K2 Si2 K2 115.25(3) 1_565 1_465
O5 Si2 Ca2 119.99(9) . .
O6 Si2 Ca2 43.09(8) . .
O7 Si2 Ca2 68.21(8) . .
O8 Si2 Ca2 130.07(8) 2_675 .
Ca3 Si2 Ca2 68.06(2) . .
K1 Si2 Ca2 110.49(3) 1_565 .
K2 Si2 Ca2 70.85(2) 1_565 .
K2 Si2 Ca2 173.24(3) 1_465 .
O5 Si2 K2 94.39(9) . 2_665
O6 Si2 K2 152.10(8) . 2_665
O7 Si2 K2 46.72(8) . 2_665
O8 Si2 K2 70.01(8) 2_675 2_665
Ca3 Si2 K2 142.62(3) . 2_665
K1 Si2 K2 128.76(3) 1_565 2_665
K2 Si2 K2 101.81(3) 1_565 2_665
K2 Si2 K2 62.66(3) 1_465 2_665
Ca2 Si2 K2 114.14(3) . 2_665
O9 Si3 O10 118.89(12) 2_665 .
O9 Si3 O7 105.91(11) 2_665 .
O10 Si3 O7 109.33(12) . .
O9 Si3 O8 107.91(12) 2_665 .
O10 Si3 O8 108.59(11) . .
O7 Si3 O8 105.41(11) . .
O9 Si3 K2 70.51(8) 2_665 2_665
O10 Si3 K2 170.57(9) . 2_665
O7 Si3 K2 66.66(8) . 2_665
O8 Si3 K2 65.70(7) . 2_665
O9 Si3 K2 119.42(8) 2_665 2_765
O10 Si3 K2 53.63(7) . 2_765
O7 Si3 K2 134.35(9) . 2_765
O8 Si3 K2 57.24(7) . 2_765
K2 Si3 K2 122.42(3) 2_665 2_765
O9 Si3 Ca2 124.57(9) 2_665 .
O10 Si3 Ca2 40.55(8) . .
O7 Si3 Ca2 69.48(8) . .
O8 Si3 Ca2 126.94(9) . .
K2 Si3 Ca2 136.11(3) 2_665 .
K2 Si3 Ca2 87.98(3) 2_765 .
O9 Si3 Ca2 39.11(8) 2_665 2_665
O10 Si3 Ca2 124.46(8) . 2_665
O7 Si3 Ca2 67.79(8) . 2_665
O8 Si3 Ca2 126.04(8) . 2_665
K2 Si3 Ca2 62.85(2) 2_665 2_665
K2 Si3 Ca2 157.79(3) 2_765 2_665
Ca2 Si3 Ca2 101.60(3) . 2_665
O9 Si3 K1 59.78(8) 2_665 2_665
O10 Si3 K1 114.83(8) . 2_665
O7 Si3 K1 134.89(9) . 2_665
O8 Si3 K1 52.06(8) . 2_665
K2 Si3 K1 68.29(3) 2_665 2_665
K2 Si3 K1 71.45(2) 2_765 2_665
Ca2 Si3 K1 155.35(3) . 2_665
Ca2 Si3 K1 93.60(3) 2_665 2_665
O9 Si3 Ca2 89.77(8) 2_665 2_765
O10 Si3 Ca2 29.94(8) . 2_765
O7 Si3 Ca2 128.87(9) . 2_765
O8 Si3 Ca2 115.55(7) . 2_765
K2 Si3 Ca2 158.74(3) 2_665 2_765
K2 Si3 Ca2 60.12(2) 2_765 2_765
Ca2 Si3 Ca2 61.89(2) . 2_765
Ca2 Si3 Ca2 106.73(3) 2_665 2_765
K1 Si3 Ca2 95.29(3) 2_665 2_765
O9 Si3 Ca3 27.89(7) 2_665 2_665
O10 Si3 Ca3 93.92(8) . 2_665
O7 Si3 Ca3 129.82(8) . 2_665
O8 Si3 Ca3 108.21(9) . 2_665
K2 Si3 Ca3 95.05(3) 2_665 2_665
K2 Si3 Ca3 95.38(3) 2_765 2_665
Ca2 Si3 Ca3 114.32(3) . 2_665
Ca2 Si3 Ca3 62.44(2) 2_665 2_665
K1 Si3 Ca3 56.50(2) 2_665 2_665
Ca2 Si3 Ca3 63.99(2) 2_765 2_665
O4 Ca1 O2 89.27(8) 1_655 .
O4 Ca1 O1 94.56(8) 1_655 1_565
O2 Ca1 O1 99.93(8) . 1_565
O4 Ca1 O5 87.55(8) 1_655 1_655
O2 Ca1 O5 164.16(8) . 1_655
O1 Ca1 O5 95.79(7) 1_565 1_655
O4 Ca1 O6 164.65(8) 1_655 .
O2 Ca1 O6 100.82(7) . .
O1 Ca1 O6 95.03(8) 1_565 .
O5 Ca1 O6 79.59(7) 1_655 .
O4 Ca1 O3 85.68(7) 1_655 .
O2 Ca1 O3 95.14(7) . .
O1 Ca1 O3 164.93(7) 1_565 .
O5 Ca1 O3 69.16(7) 1_655 .
O6 Ca1 O3 81.96(7) . .
O4 Ca1 Ca3 45.90(6) 1_655 1_655
O2 Ca1 Ca3 113.48(6) . 1_655
O1 Ca1 Ca3 124.49(5) 1_565 1_655
O5 Ca1 Ca3 54.54(6) 1_655 1_655
O6 Ca1 Ca3 118.85(5) . 1_655
O3 Ca1 Ca3 47.42(5) . 1_655
O4 Ca1 Ca2 116.72(6) 1_655 .
O2 Ca1 Ca2 123.14(6) . .
O1 Ca1 Ca2 124.71(6) 1_565 .
O5 Ca1 Ca2 46.24(5) 1_655 .
O6 Ca1 Ca2 47.98(5) . .
O3 Ca1 Ca2 43.88(5) . .
Ca3 Ca1 Ca2 70.87(2) 1_655 .
O4 Ca1 K2 121.18(6) 1_655 1_565
O2 Ca1 K2 137.56(6) . 1_565
O1 Ca1 K2 52.97(6) 1_565 1_565
O5 Ca1 K2 55.71(6) 1_655 1_565
O6 Ca1 K2 57.33(5) . 1_565
O3 Ca1 K2 114.42(6) . 1_565
Ca3 Ca1 K2 108.95(2) 1_655 1_565
Ca2 Ca1 K2 71.75(2) . 1_565
O4 Ca1 K1 64.23(6) 1_655 2_666
O2 Ca1 K1 51.03(5) . 2_666
O1 Ca1 K1 60.21(6) 1_565 2_666
O5 Ca1 K1 139.05(5) 1_655 2_666
O6 Ca1 K1 131.10(5) . 2_666
O3 Ca1 K1 131.99(6) . 2_666
Ca3 Ca1 K1 109.62(3) 1_655 2_666
Ca2 Ca1 K1 174.07(2) . 2_666
K2 Ca1 K1 113.12(3) 1_565 2_666
O4 Ca1 K1 51.07(5) 1_655 1_665
O2 Ca1 K1 120.41(6) . 1_665
O1 Ca1 K1 52.31(5) 1_565 1_665
O5 Ca1 K1 68.54(5) 1_655 1_665
O6 Ca1 K1 129.15(5) . 1_665
O3 Ca1 K1 119.06(5) . 1_665
Ca3 Ca1 K1 72.45(2) 1_655 1_665
Ca2 Ca1 K1 114.78(2) . 1_665
K2 Ca1 K1 71.95(2) 1_565 1_665
K1 Ca1 K1 70.61(2) 2_666 1_665
O4 Ca1 K1 137.49(6) 1_655 1_565
O2 Ca1 K1 70.46(6) . 1_565
O1 Ca1 K1 55.19(5) 1_565 1_565
O5 Ca1 K1 121.21(6) 1_655 1_565
O6 Ca1 K1 57.63(5) . 1_565
O3 Ca1 K1 131.63(5) . 1_565
Ca3 Ca1 K1 175.62(3) 1_655 1_565
Ca2 Ca1 K1 105.54(2) . 1_565
K2 Ca1 K1 67.15(2) 1_565 1_565
K1 Ca1 K1 74.22(2) 2_666 1_565
K1 Ca1 K1 107.49(3) 1_665 1_565
O3 Ca2 O10 95.66(8) . 2_765
O3 Ca2 O10 162.13(7) . .
O10 Ca2 O10 81.79(8) 2_765 .
O3 Ca2 O5 72.17(7) . 1_655
O10 Ca2 O5 98.07(7) 2_765 1_655
O10 Ca2 O5 90.60(7) . 1_655
O3 Ca2 O9 81.55(7) . .
O10 Ca2 O9 107.17(7) 2_765 .
O10 Ca2 O9 116.16(8) . .
O5 Ca2 O9 145.11(7) 1_655 .
O3 Ca2 O6 84.33(7) . .
O10 Ca2 O6 175.63(7) 2_765 .
O10 Ca2 O6 96.88(7) . .
O5 Ca2 O6 77.75(7) 1_655 .
O9 Ca2 O6 77.17(7) . .
O3 Ca2 Ca1 48.70(5) . .
O10 Ca2 Ca1 131.42(6) 2_765 .
O10 Ca2 Ca1 121.37(5) . .
O5 Ca2 Ca1 45.85(5) 1_655 .
O9 Ca2 Ca1 99.39(5) . .
O6 Ca2 Ca1 46.01(5) . .
O3 Ca2 Si3 162.44(6) . .
O10 Ca2 Si3 101.83(6) 2_765 .
O10 Ca2 Si3 25.71(5) . .
O5 Ca2 Si3 103.44(6) 1_655 .
O9 Ca2 Si3 94.69(6) . .
O6 Ca2 Si3 78.11(5) . .
Ca1 Ca2 Si3 115.89(3) . .
O3 Ca2 Si2 108.12(6) . .
O10 Ca2 Si2 155.22(6) 2_765 .
O10 Ca2 Si2 77.64(5) . .
O5 Ca2 Si2 95.83(5) 1_655 .
O9 Ca2 Si2 70.65(5) . .
O6 Ca2 Si2 26.35(5) . .
Ca1 Ca2 Si2 72.12(2) . .
Si3 Ca2 Si2 54.79(2) . .
O3 Ca2 K2 75.62(5) . .
O10 Ca2 K2 50.87(5) 2_765 .
O10 Ca2 K2 114.77(5) . .
O5 Ca2 K2 131.95(6) 1_655 .
O9 Ca2 K2 58.40(5) . .
O6 Ca2 K2 133.09(5) . .
Ca1 Ca2 K2 123.54(3) . .
Si3 Ca2 K2 117.02(3) . .
Si2 Ca2 K2 127.97(2) . .
O3 Ca2 Si3 102.39(5) . 2_665
O10 Ca2 Si3 93.24(5) 2_765 2_665
O10 Ca2 Si3 95.42(5) . 2_665
O5 Ca2 Si3 167.85(5) 1_655 2_665
O9 Ca2 Si3 24.01(5) . 2_665
O6 Ca2 Si3 91.03(5) . 2_665
Ca1 Ca2 Si3 122.39(2) . 2_665
Si3 Ca2 Si3 78.40(3) . 2_665
Si2 Ca2 Si3 75.26(2) . 2_665
K2 Ca2 Si3 54.07(2) . 2_665
O3 Ca2 Ca2 134.36(6) . 2_765
O10 Ca2 Ca2 41.28(5) 2_765 2_765
O10 Ca2 Ca2 40.51(5) . 2_765
O5 Ca2 Ca2 95.68(5) 1_655 2_765
O9 Ca2 Ca2 119.19(6) . 2_765
O6 Ca2 Ca2 137.24(6) . 2_765
Ca1 Ca2 Ca2 141.37(3) . 2_765
Si3 Ca2 Ca2 62.22(2) . 2_765
Si2 Ca2 Ca2 116.94(3) . 2_765
K2 Ca2 Ca2 82.25(3) . 2_765
Si3 Ca2 Ca2 95.74(3) 2_665 2_765
O4 Ca3 O9 166.18(8) . .
O4 Ca3 O2 102.58(8) . 2_666
O9 Ca3 O2 88.20(8) . 2_666
O4 Ca3 O3 86.52(7) . 1_455
O9 Ca3 O3 95.52(7) . 1_455
O2 Ca3 O3 120.41(7) 2_666 1_455
O4 Ca3 O6 90.08(7) . .
O9 Ca3 O6 77.58(7) . .
O2 Ca3 O6 113.46(7) 2_666 .
O3 Ca3 O6 125.44(7) 1_455 .
O4 Ca3 O5 79.51(7) . .
O9 Ca3 O5 88.85(7) . .
O2 Ca3 O5 173.40(7) 2_666 .
O3 Ca3 O5 65.77(7) 1_455 .
O6 Ca3 O5 60.10(6) . .
O4 Ca3 O4 75.56(7) . 2_566
O9 Ca3 O4 116.71(7) . 2_566
O2 Ca3 O4 70.46(6) 2_666 2_566
O3 Ca3 O4 54.97(7) 1_455 2_566
O6 Ca3 O4 165.63(6) . 2_566
O5 Ca3 O4 116.12(6) . 2_566
O4 Ca3 Si2 89.22(6) . .
O9 Ca3 Si2 77.00(6) . .
O2 Ca3 Si2 143.11(5) 2_666 .
O3 Ca3 Si2 94.81(6) 1_455 .
O6 Ca3 Si2 30.65(5) . .
O5 Ca3 Si2 30.29(4) . .
O4 Ca3 Si2 146.23(5) 2_566 .
O4 Ca3 Ca1 44.31(5) . 1_455
O9 Ca3 Ca1 129.31(6) . 1_455
O2 Ca3 Ca1 138.77(6) 2_666 1_455
O3 Ca3 Ca1 49.94(5) 1_455 1_455
O6 Ca3 Ca1 93.48(5) . 1_455
O5 Ca3 Ca1 46.35(4) . 1_455
O4 Ca3 Ca1 76.46(4) 2_566 1_455
Si2 Ca3 Ca1 71.76(2) . 1_455
O4 Ca3 Si1 27.53(5) . 2_666
O9 Ca3 Si1 155.63(6) . 2_666
O2 Ca3 Si1 77.30(6) 2_666 2_666
O3 Ca3 Si1 108.68(6) 1_455 2_666
O6 Ca3 Si1 90.22(5) . 2_666
O5 Ca3 Si1 103.39(5) . 2_666
O4 Ca3 Si1 76.98(5) 2_566 2_666
Si2 Ca3 Si1 103.05(3) . 2_666
Ca1 Ca3 Si1 71.76(2) 1_455 2_666
O4 Ca3 Si1 87.13(5) . 1_455
O9 Ca3 Si1 100.97(5) . 1_455
O2 Ca3 Si1 93.49(5) 2_666 1_455
O3 Ca3 Si1 27.42(5) 1_455 1_455
O6 Ca3 Si1 152.83(5) . 1_455
O5 Ca3 Si1 92.86(5) . 1_455
O4 Ca3 Si1 29.25(4) 2_566 1_455
Si2 Ca3 Si1 122.23(3) . 1_455
Ca1 Ca3 Si1 66.11(2) 1_455 1_455
Si1 Ca3 Si1 99.39(3) 2_666 1_455
O4 Ca3 K1 131.57(6) . .
O9 Ca3 K1 62.10(6) . .
O2 Ca3 K1 51.04(5) 2_666 .
O3 Ca3 K1 78.98(5) 1_455 .
O6 Ca3 K1 135.47(5) . .
O5 Ca3 K1 131.83(5) . .
O4 Ca3 K1 58.24(4) 2_566 .
Si2 Ca3 K1 137.51(3) . .
Ca1 Ca3 K1 126.03(2) 1_455 .
Si1 Ca3 K1 118.86(3) 2_666 .
Si1 Ca3 K1 60.01(2) 1_455 .
O2 K1 O4 130.56(7) 2_666 1_545
O2 K1 O1 115.86(6) 2_666 1_455
O4 K1 O1 74.88(6) 1_545 1_455
O2 K1 O8 119.48(7) 2_666 2_665
O4 K1 O8 109.11(6) 1_545 2_665
O1 K1 O8 85.33(6) 1_455 2_665
O2 K1 O1 56.91(6) 2_666 .
O4 K1 O1 113.67(7) 1_545 .
O1 K1 O1 171.03(9) 1_455 .
O8 K1 O1 93.95(6) 2_665 .
O2 K1 O6 128.24(6) 2_666 1_545
O4 K1 O6 74.23(6) 1_545 1_545
O1 K1 O6 114.45(6) 1_455 1_545
O8 K1 O6 54.07(6) 2_665 1_545
O1 K1 O6 71.77(6) . 1_545
O2 K1 O1 75.84(6) 2_666 2_656
O4 K1 O1 54.97(6) 1_545 2_656
O1 K1 O1 92.92(6) 1_455 2_656
O8 K1 O1 163.66(6) 2_665 2_656
O1 K1 O1 90.24(6) . 2_656
O6 K1 O1 112.94(6) 1_545 2_656
O2 K1 O9 68.42(6) 2_666 .
O4 K1 O9 160.97(6) 1_545 .
O1 K1 O9 98.92(6) 1_455 .
O8 K1 O9 51.99(6) 2_665 .
O1 K1 O9 73.81(6) . .
O6 K1 O9 92.77(6) 1_545 .
O1 K1 O9 144.04(6) 2_656 .
O2 K1 O4 65.74(6) 2_666 2_566
O4 K1 O4 94.98(6) 1_545 2_566
O1 K1 O4 52.76(6) 1_455 2_566
O8 K1 O4 124.07(6) 2_665 2_566
O1 K1 O4 121.71(6) . 2_566
O6 K1 O4 165.87(6) 1_545 2_566
O1 K1 O4 65.62(6) 2_656 2_566
O9 K1 O4 95.27(6) . 2_566
O2 K1 Si1 101.20(6) 2_666 2_656
O4 K1 Si1 30.79(5) 1_545 2_656
O1 K1 Si1 96.01(5) 1_455 2_656
O8 K1 Si1 134.04(5) 2_665 2_656
O1 K1 Si1 90.92(5) . 2_656
O6 K1 Si1 84.79(5) 1_545 2_656
O1 K1 Si1 29.94(4) 2_656 2_656
O9 K1 Si1 164.50(5) . 2_656
O4 K1 Si1 90.44(5) 2_566 2_656
O2 K1 Si2 142.30(5) 2_666 1_545
O4 K1 Si2 81.02(5) 1_545 1_545
O1 K1 Si2 89.45(5) 1_455 1_545
O8 K1 Si2 30.64(4) 2_665 1_545
O1 K1 Si2 94.49(5) . 1_545
O6 K1 Si2 29.65(4) 1_545 1_545
O1 K1 Si2 133.29(5) 2_656 1_545
O9 K1 Si2 80.94(4) . 1_545
O4 K1 Si2 141.22(5) 2_566 1_545
Si1 K1 Si2 103.43(3) 2_656 1_545
O2 K1 Si1 28.62(4) 2_666 .
O4 K1 Si1 130.75(5) 1_545 .
O1 K1 Si1 143.07(5) 1_455 .
O8 K1 Si1 104.93(5) 2_665 .
O1 K1 Si1 28.86(4) . .
O6 K1 Si1 99.63(4) 1_545 .
O1 K1 Si1 86.18(5) 2_656 .
O9 K1 Si1 64.22(4) . .
O4 K1 Si1 94.34(4) 2_566 .
Si1 K1 Si1 101.03(3) 2_656 .
Si2 K1 Si1 117.53(3) 1_545 .
O1 K2 O10 106.11(7) . 2_765
O1 K2 O8 88.96(7) . 2_765
O10 K2 O8 57.57(6) 2_765 2_765
O1 K2 O5 78.76(7) . 1_645
O10 K2 O5 113.40(6) 2_765 1_645
O8 K2 O5 56.16(6) 2_765 1_645
O1 K2 O6 77.21(6) . 1_545
O10 K2 O6 176.35(7) 2_765 1_545
O8 K2 O6 121.56(6) 2_765 1_545
O5 K2 O6 65.45(6) 1_645 1_545
O1 K2 O8 98.23(6) . 2_665
O10 K2 O8 124.92(7) 2_765 2_665
O8 K2 O8 170.79(9) 2_765 2_665
O5 K2 O8 119.48(6) 1_645 2_665
O6 K2 O8 55.29(6) 1_545 2_665
O1 K2 O7 129.66(7) . 2_665
O10 K2 O7 72.99(6) 2_765 2_665
O8 K2 O7 124.88(6) 2_765 2_665
O5 K2 O7 149.54(7) 1_645 2_665
O6 K2 O7 106.18(6) 1_545 2_665
O8 K2 O7 53.80(6) 2_665 2_665
O1 K2 O9 78.20(6) . .
O10 K2 O9 84.99(6) 2_765 .
O8 K2 O9 135.29(6) 2_765 .
O5 K2 O9 153.81(6) 1_645 .
O6 K2 O9 97.27(6) 1_545 .
O8 K2 O9 52.58(6) 2_665 .
O7 K2 O9 51.46(6) 2_665 .
O1 K2 Si3 102.45(5) . 2_665
O10 K2 Si3 94.38(5) 2_765 2_665
O8 K2 Si3 151.85(5) 2_765 2_665
O5 K2 Si3 150.93(5) 1_645 2_665
O6 K2 Si3 86.28(5) 1_545 2_665
O8 K2 Si3 31.48(4) 2_665 2_665
O7 K2 Si3 31.22(4) 2_665 2_665
O9 K2 Si3 29.63(4) . 2_665
O1 K2 Si3 93.71(5) . 2_765
O10 K2 Si3 28.42(5) 2_765 2_765
O8 K2 Si3 30.03(4) 2_765 2_765
O5 K2 Si3 86.15(5) 1_645 2_765
O6 K2 Si3 151.27(5) 1_545 2_765
O8 K2 Si3 153.34(5) 2_665 2_765
O7 K2 Si3 100.59(5) 2_665 2_765
O9 K2 Si3 107.59(5) . 2_765
Si3 K2 Si3 122.42(3) 2_665 2_765
O1 K2 Ca1 43.20(5) . 1_545
O10 K2 Ca1 137.09(5) 2_765 1_545
O8 K2 Ca1 87.88(5) 2_765 1_545
O5 K2 Ca1 44.82(4) 1_645 1_545
O6 K2 Ca1 44.77(4) 1_545 1_545
O8 K2 Ca1 93.42(5) 2_665 1_545
O7 K2 Ca1 147.11(4) 2_665 1_545
O9 K2 Ca1 109.01(5) . 1_545
Si3 K2 Ca1 118.06(3) 2_665 1_545
Si3 K2 Ca1 111.38(3) 2_765 1_545
O1 K2 Si2 96.40(5) . 1_545
O10 K2 Si2 149.94(6) 2_765 1_545
O8 K2 Si2 144.11(5) 2_765 1_545
O5 K2 Si2 90.05(5) 1_645 1_545
O6 K2 Si2 28.85(4) 1_545 1_545
O8 K2 Si2 29.61(4) 2_665 1_545
O7 K2 Si2 77.35(5) 2_665 1_545
O9 K2 Si2 80.33(4) . 1_545
Si3 K2 Si2 60.88(2) 2_665 1_545
Si3 K2 Si2 168.29(3) 2_765 1_545
Ca1 K2 Si2 72.84(2) 1_545 1_545
Si1 O1 Ca1 159.58(13) . 1_545
Si1 O1 K2 115.77(12) . .
Ca1 O1 K2 83.84(7) 1_545 .
Si1 O1 K1 96.46(9) . 1_655
Ca1 O1 K1 86.92(7) 1_545 1_655
K2 O1 K1 94.94(6) . 1_655
Si1 O1 K1 91.37(9) . .
Ca1 O1 K1 84.22(6) 1_545 .
K2 O1 K1 85.53(6) . .
K1 O1 K1 171.03(9) 1_655 .
Si1 O1 K1 81.62(9) . 2_656
Ca1 O1 K1 78.44(7) 1_545 2_656
K2 O1 K1 162.03(8) . 2_656
K1 O1 K1 87.08(6) 1_655 2_656
K1 O1 K1 89.76(6) . 2_656
Si1 O2 Ca1 136.54(13) 2_666 .
Si1 O2 Ca3 117.18(11) 2_666 2_666
Ca1 O2 Ca3 105.98(8) . 2_666
Si1 O2 K1 100.34(10) 2_666 2_666
Ca1 O2 K1 87.26(7) . 2_666
Ca3 O2 K1 85.62(7) 2_666 2_666
Si1 O3 Ca2 136.02(11) . .
Si1 O3 Ca3 109.97(11) . 1_655
Ca2 O3 Ca3 107.74(8) . 1_655
Si1 O3 Ca1 118.93(11) . .
Ca2 O3 Ca1 87.42(7) . .
Ca3 O3 Ca1 82.64(6) 1_655 .
Si1 O4 Ca1 158.12(13) 2_666 1_455
Si1 O4 Ca3 111.48(11) 2_666 .
Ca1 O4 Ca3 89.79(8) 1_455 .
Si1 O4 K1 90.86(9) 2_666 1_565
Ca1 O4 K1 88.72(7) 1_455 1_565
Ca3 O4 K1 104.05(8) . 1_565
Si1 O4 Ca3 84.29(9) 2_666 2_566
Ca1 O4 Ca3 85.48(6) 1_455 2_566
Ca3 O4 Ca3 104.44(7) . 2_566
K1 O4 Ca3 150.87(8) 1_565 2_566
Si1 O4 K1 82.56(9) 2_666 2_566
Ca1 O4 K1 75.61(6) 1_455 2_566
Ca3 O4 K1 162.77(9) . 2_566
K1 O4 K1 85.02(6) 1_565 2_566
Ca3 O4 K1 65.89(5) 2_566 2_566
Si2 O5 Ca1 139.85(12) . 1_455
Si2 O5 Ca2 132.10(12) . 1_455
Ca1 O5 Ca2 87.91(6) 1_455 1_455
Si2 O5 Ca3 90.99(9) . .
Ca1 O5 Ca3 79.11(7) 1_455 .
Ca2 O5 Ca3 96.63(7) 1_455 .
Si2 O5 K2 96.17(10) . 1_465
Ca1 O5 K2 79.46(6) 1_455 1_465
Ca2 O5 K2 96.84(7) 1_455 1_465
Ca3 O5 K2 154.16(9) . 1_465
Si2 O6 Ca1 161.22(12) . .
Si2 O6 Ca2 110.56(11) . .
Ca1 O6 Ca2 86.01(7) . .
Si2 O6 Ca3 94.89(9) . .
Ca1 O6 Ca3 92.87(7) . .
Ca2 O6 Ca3 93.18(7) . .
Si2 O6 K2 91.87(9) . 1_565
Ca1 O6 K2 77.90(6) . 1_565
Ca2 O6 K2 93.46(6) . 1_565
Ca3 O6 K2 168.21(9) . 1_565
Si2 O6 K1 82.75(8) . 1_565
Ca1 O6 K1 80.02(6) . 1_565
Ca2 O6 K1 165.57(9) . 1_565
Ca3 O6 K1 91.11(6) . 1_565
K2 O6 K1 80.17(5) 1_565 1_565
Si2 O7 Si3 142.42(14) . .
Si2 O7 K2 109.23(10) . 2_665
Si3 O7 K2 82.13(9) . 2_665
Si2 O8 Si3 168.75(14) 2_675 .
Si2 O8 K2 95.32(8) 2_675 2_765
Si3 O8 K2 92.73(9) . 2_765
Si2 O8 K1 86.96(9) 2_675 2_665
Si3 O8 K1 100.81(10) . 2_665
K2 O8 K1 90.73(6) 2_765 2_665
Si2 O8 K2 90.26(9) 2_675 2_665
Si3 O8 K2 82.82(8) . 2_665
K2 O8 K2 170.79(9) 2_765 2_665
K1 O8 K2 82.24(6) 2_665 2_665
Si3 O9 Ca3 133.59(11) 2_665 .
Si3 O9 Ca2 116.88(11) 2_665 .
Ca3 O9 Ca2 100.17(8) . .
Si3 O9 K2 79.86(8) 2_665 .
Ca3 O9 K2 137.78(9) . .
Ca2 O9 K2 77.77(6) . .
Si3 O9 K1 93.99(9) 2_665 .
Ca3 O9 K1 76.15(6) . .
Ca2 O9 K1 135.11(9) . .
K2 O9 K1 76.63(5) . .
Si3 O10 Ca2 130.29(12) . 2_765
Si3 O10 Ca2 113.74(10) . .
Ca2 O10 Ca2 98.21(8) 2_765 .
Si3 O10 K2 97.95(10) . 2_765
Ca2 O10 K2 86.56(6) 2_765 2_765
Ca2 O10 K2 131.58(9) . 2_765

loop_
_geom_bond_atom_site_label_1
_geom_bond_atom_site_label_2
_geom_bond_distance
_geom_bond_site_symmetry_2
Si1 O1 1.621(2) .
Si1 O2 1.635(2) 2_666
Si1 O3 1.641(2) .
Si1 O4 1.645(2) 2_666
Si2 O5 1.591(2) .
Si2 O6 1.614(2) .
Si2 O7 1.637(2) .
Si2 O8 1.651(2) 2_675
Si3 O9 1.585(2) 2_665
Si3 O10 1.593(2) .
Si3 O7 1.651(2) .
Si3 O8 1.660(2) .
Ca1 O4 2.270(2) 1_655
Ca1 O2 2.271(2) .
Ca1 O1 2.299(2) 1_565
Ca1 O5 2.394(2) 1_655
Ca1 O6 2.405(2) .
Ca1 O3 2.508(2) .
Ca2 O3 2.314(2) .
Ca2 O10 2.350(2) 2_765
Ca2 O10 2.387(2) .
Ca2 O5 2.410(2) 1_655
Ca2 O9 2.457(2) .
Ca2 O6 2.483(2) .
Ca3 O4 2.333(2) .
Ca3 O9 2.334(2) .
Ca3 O2 2.343(2) 2_666
Ca3 O3 2.413(2) 1_455
Ca3 O6 2.575(2) .
Ca3 O5 2.695(2) .
Ca3 O4 3.086(2) 2_566
K1 O2 2.654(2) 2_666
K1 O4 2.735(2) 1_545
K1 O1 2.786(2) 1_455
K1 O8 2.871(2) 2_665
K1 O1 2.902(2) .
K1 O6 3.015(2) 1_545
K1 O1 3.020(2) 2_656
K1 O9 3.098(2) .
K1 O4 3.170(2) 2_566
K2 O1 2.681(2) .
K2 O10 2.694(2) 2_765
K2 O8 2.790(2) 2_765
K2 O5 2.806(2) 1_645
K2 O6 2.875(2) 1_545
K2 O8 2.898(2) 2_665
K2 O7 2.924(2) 2_665
K2 O9 3.021(2) .
